data_7052961
loop_
_publ_author_name
'Naktode, Kishor'
'Kottalanka, Ravi K.'
'Panda, Tarun K.'

_publ_section_title
;
 N-(2,6-Dimethylphenyl)diphenylphosphinamine chalcogenides (S, Se) and a
 zirconium complex possessing phosphanylamide in the coordination sphere
;
_journal_issue 11
_journal_name_full 'New Journal of Chemistry'
_journal_page_first 2280
_journal_paper_doi 10.1039/c2nj40646b
_journal_volume 36
_journal_year 2012
_chemical_formula_moiety 'C20 H20 N P S'
_chemical_formula_sum 'C20 H20 N P S'
_chemical_formula_weight 337.40
_chemical_name_systematic
;
?
;
_space_group_IT_number 76
_symmetry_cell_setting tetragonal
_symmetry_space_group_name_Hall 'P 4w'
_symmetry_space_group_name_H-M 'P 41'
_atom_sites_solution_hydrogens geom
_atom_sites_solution_primary direct
_atom_sites_solution_secondary difmap
_audit_creation_method SHELXL-97
_cell_angle_alpha 90.00
_cell_angle_beta 90.00
_cell_angle_gamma 90.00
_cell_formula_units_Z 4
_cell_length_a 11.8572(2)
_cell_length_b 11.8572(2)
_cell_length_c 12.3816(3)
_cell_measurement_temperature 150(2)
_cell_measurement_theta_max 70.80
_cell_measurement_theta_min 3.73
_cell_volume 1740.77(6)
_computing_molecular_graphics 'ORTEP III & Olex 2.1'
_computing_publication_material WinGX
_computing_structure_refinement 'SHELXL-97 (Sheldrick, 2008)'
_computing_structure_solution 'SHELXL-97 (Sheldrick, 2008)'
_diffrn_ambient_temperature 150(2)
_diffrn_measured_fraction_theta_full 0.983
_diffrn_measured_fraction_theta_max 0.983
_diffrn_measurement_device_type 'supernova Xcalibur, Eos'
_diffrn_measurement_method '\w scans'
_diffrn_radiation_monochromator graphite
_diffrn_radiation_source 'fine-focus sealed tube'
_diffrn_radiation_type CuK\a
_diffrn_radiation_wavelength 1.54184
_diffrn_reflns_av_R_equivalents 0.0290
_diffrn_reflns_av_sigmaI/netI 0.0484
_diffrn_reflns_limit_h_max 14
_diffrn_reflns_limit_h_min -14
_diffrn_reflns_limit_k_max 4
_diffrn_reflns_limit_k_min -14
_diffrn_reflns_limit_l_max 15
_diffrn_reflns_limit_l_min -13
_diffrn_reflns_number 3803
_diffrn_reflns_theta_full 70.80
_diffrn_reflns_theta_max 70.80
_diffrn_reflns_theta_min 3.73
_exptl_absorpt_coefficient_mu 2.489
_exptl_absorpt_correction_T_max 0.74
_exptl_absorpt_correction_T_min 0.58
_exptl_absorpt_correction_type empirical
_exptl_crystal_colour yellow
_exptl_crystal_density_diffrn 1.287
_exptl_crystal_density_method 'not measured'
_exptl_crystal_description block
_exptl_crystal_F_000 712
_exptl_crystal_size_max 0.19
_exptl_crystal_size_mid 0.16
_exptl_crystal_size_min 0.13
_refine_diff_density_max 0.155
_refine_diff_density_min -0.376
_refine_diff_density_rms 0.054
_refine_ls_abs_structure_details 'Flack H D (1983), Acta Cryst. A39, 876-881'
_refine_ls_abs_structure_Flack 0.01(2)
_refine_ls_extinction_method none
_refine_ls_goodness_of_fit_ref 1.070
_refine_ls_hydrogen_treatment constr
_refine_ls_matrix_type full
_refine_ls_number_parameters 210
_refine_ls_number_reflns 2402
_refine_ls_number_restraints 1
_refine_ls_restrained_S_all 1.070
_refine_ls_R_factor_all 0.0336
_refine_ls_R_factor_gt 0.0321
_refine_ls_shift/su_max 0.001
_refine_ls_shift/su_mean 0.000
_refine_ls_structure_factor_coef Fsqd
_refine_ls_weighting_details 'calc w=1/[\s^2^(Fo^2^)+(0.0419P)^2^+0.0426P] where P=(Fo^2^+2Fc^2^)/3'
_refine_ls_weighting_scheme calc
_refine_ls_wR_factor_gt 0.0811
_refine_ls_wR_factor_ref 0.0827
_reflns_number_gt 2316
_reflns_number_total 2402
_reflns_threshold_expression >2\s(I)
_cod_data_source_file c2nj40646b.txt
_cod_data_source_block exp_782
_cod_original_sg_symbol_H-M 'P 41 '
_cod_database_code 7052961

loop_
_symmetry_equiv_pos_as_xyz
'x, y, z'
'-y, x, z+1/4'
'-x, -y, z+1/2'
'y, -x, z+3/4'

loop_
_atom_site_label
_atom_site_type_symbol
_atom_site_fract_x
_atom_site_fract_y
_atom_site_fract_z
_atom_site_U_iso_or_equiv
_atom_site_adp_type
_atom_site_occupancy
_atom_site_symmetry_multiplicity
_atom_site_calc_flag
_atom_site_refinement_flags
S1 S 1.04375(5) 0.54488(6) 0.14483(5) 0.03221(17) Uani 1 1 d .
P1 P 0.95714(5) 0.50044(5) 0.01772(5) 0.02284(15) Uani 1 1 d .
N1 N 1.02095(16) 0.53823(17) -0.09620(18) 0.0240(4) Uani 1 1 d .
H1 H 0.9848 0.5284 -0.1557 0.029 Uiso 1 1 calc R
C1 C 1.13206(19) 0.5861(2) -0.1025(2) 0.0233(5) Uani 1 1 d .
C2 C 1.2237(2) 0.5144(2) -0.12177(18) 0.0265(5) Uani 1 1 d .
C3 C 1.3303(2) 0.5633(3) -0.1346(2) 0.0325(6) Uani 1 1 d .
H15 H 1.3925 0.5174 -0.1472 0.039 Uiso 1 1 calc R
C4 C 1.3447(2) 0.6791(3) -0.1288(2) 0.0348(6) Uani 1 1 d .
H19 H 1.4157 0.7104 -0.1390 0.042 Uiso 1 1 calc R
C5 C 1.2533(2) 0.7477(2) -0.1078(2) 0.0343(6) Uani 1 1 d .
H5 H 1.2639 0.8253 -0.1028 0.041 Uiso 1 1 calc R
C6 C 1.1455(2) 0.7033(2) -0.0940(2) 0.0297(5) Uani 1 1 d .
C7 C 1.2076(2) 0.3896(2) -0.1312(2) 0.0322(6) Uani 1 1 d .
H14A H 1.1605 0.3734 -0.1924 0.048 Uiso 1 1 calc R
H14B H 1.1723 0.3615 -0.0668 0.048 Uiso 1 1 calc R
H14C H 1.2795 0.3538 -0.1406 0.048 Uiso 1 1 calc R
C8 C 1.0473(3) 0.7808(2) -0.0727(3) 0.0430(7) Uani 1 1 d .
H21A H 1.0218 0.7710 0.0003 0.065 Uiso 1 1 calc R
H21B H 0.9870 0.7633 -0.1217 0.065 Uiso 1 1 calc R
H21C H 1.0705 0.8576 -0.0832 0.065 Uiso 1 1 calc R
C9 C 0.81737(19) 0.56176(19) 0.0115(2) 0.0241(5) Uani 1 1 d .
C10 C 0.7451(2) 0.5429(2) 0.0984(2) 0.0285(5) Uani 1 1 d .
H8 H 0.7686 0.4984 0.1561 0.034 Uiso 1 1 calc R
C11 C 0.6378(2) 0.5905(2) 0.0990(2) 0.0322(6) Uani 1 1 d .
H6 H 0.5899 0.5783 0.1572 0.039 Uiso 1 1 calc R
C12 C 0.6025(2) 0.6560(2) 0.0128(2) 0.0330(6) Uani 1 1 d .
H9 H 0.5312 0.6887 0.0137 0.040 Uiso 1 1 calc R
C13 C 0.6732(2) 0.6730(2) -0.0750(2) 0.0311(6) Uani 1 1 d .
H13 H 0.6487 0.7158 -0.1334 0.037 Uiso 1 1 calc R
C14 C 0.7810(2) 0.6259(2) -0.0756(2) 0.0278(5) Uani 1 1 d .
H3 H 0.8285 0.6375 -0.1343 0.033 Uiso 1 1 calc R
C15 C 0.92739(19) 0.3500(2) 0.0103(2) 0.0262(5) Uani 1 1 d .
C16 C 0.9346(2) 0.2832(2) 0.1026(3) 0.0350(6) Uani 1 1 d .
H4 H 0.9589 0.3139 0.1676 0.042 Uiso 1 1 calc R
C17 C 0.9048(3) 0.1692(3) 0.0962(3) 0.0447(8) Uani 1 1 d .
H17 H 0.9097 0.1240 0.1574 0.054 Uiso 1 1 calc R
C18 C 0.8687(2) 0.1237(2) 0.0007(3) 0.0435(8) Uani 1 1 d .
H20 H 0.8494 0.0478 -0.0026 0.052 Uiso 1 1 calc R
C19 C 0.8607(2) 0.1900(2) -0.0910(3) 0.0396(7) Uani 1 1 d .
H11 H 0.8359 0.1588 -0.1557 0.048 Uiso 1 1 calc R
C20 C 0.8900(2) 0.3031(2) -0.0860(2) 0.0335(6) Uani 1 1 d .
H10 H 0.8845 0.3478 -0.1475 0.040 Uiso 1 1 calc R

loop_
_atom_site_aniso_label
_atom_site_aniso_U_11
_atom_site_aniso_U_22
_atom_site_aniso_U_33
_atom_site_aniso_U_23
_atom_site_aniso_U_13
_atom_site_aniso_U_12
S1 0.0275(3) 0.0493(4) 0.0198(3) -0.0005(3) -0.0026(3) -0.0074(3)
P1 0.0211(3) 0.0272(3) 0.0202(3) 0.0016(3) -0.0002(3) -0.0027(2)
N1 0.0214(9) 0.0316(11) 0.0192(9) -0.0010(9) -0.0001(8) -0.0054(8)
C1 0.0220(11) 0.0297(12) 0.0183(9) 0.0032(10) 0.0003(9) -0.0048(9)
C2 0.0282(12) 0.0340(13) 0.0173(11) -0.0001(10) -0.0010(10) -0.0013(10)
C3 0.0229(12) 0.0479(16) 0.0267(13) 0.0007(12) -0.0007(10) 0.0015(11)
C4 0.0290(13) 0.0517(17) 0.0237(12) 0.0051(12) -0.0030(11) -0.0130(13)
C5 0.0422(15) 0.0312(13) 0.0296(11) 0.0035(12) -0.0006(13) -0.0131(11)
C6 0.0346(13) 0.0298(13) 0.0248(12) 0.0025(11) 0.0009(11) -0.0039(11)
C7 0.0341(14) 0.0324(13) 0.0300(14) -0.0001(11) -0.0011(11) 0.0057(11)
C8 0.0486(17) 0.0267(14) 0.0537(19) -0.0044(13) 0.0067(16) -0.0007(12)
C9 0.0225(11) 0.0247(11) 0.0250(11) -0.0036(11) 0.0009(11) -0.0035(9)
C10 0.0307(13) 0.0301(13) 0.0248(12) 0.0002(11) -0.0003(11) -0.0014(11)
C11 0.0258(13) 0.0376(14) 0.0332(14) -0.0066(12) 0.0032(11) 0.0003(11)
C12 0.0264(12) 0.0379(13) 0.0347(13) -0.0102(13) -0.0001(12) 0.0045(10)
C13 0.0356(14) 0.0305(13) 0.0272(13) 0.0006(11) -0.0055(11) 0.0061(11)
C14 0.0270(12) 0.0302(13) 0.0263(13) 0.0014(10) 0.0008(11) -0.0004(10)
C15 0.0189(10) 0.0283(11) 0.0313(12) 0.0050(12) 0.0013(11) 0.0011(9)
C16 0.0280(13) 0.0385(15) 0.0384(15) 0.0082(13) -0.0023(12) 0.0009(12)
C17 0.0353(16) 0.0372(15) 0.061(2) 0.0220(16) 0.0066(15) 0.0026(13)
C18 0.0341(14) 0.0267(13) 0.070(2) 0.0036(15) 0.0119(16) -0.0020(10)
C19 0.0349(14) 0.0363(14) 0.0475(17) -0.0059(14) 0.0084(14) -0.0062(12)
C20 0.0339(14) 0.0307(13) 0.0360(15) 0.0029(12) 0.0012(12) -0.0054(11)

loop_
_atom_type_symbol
_atom_type_description
_atom_type_scat_dispersion_real
_atom_type_scat_dispersion_imag
_atom_type_scat_source
S S 0.3331 0.5567 'International Tables Vol C Tables 4.2.6.8 and 6.1.1.4'
P P 0.2955 0.4335 'International Tables Vol C Tables 4.2.6.8 and 6.1.1.4'
N N 0.0311 0.0180 'International Tables Vol C Tables 4.2.6.8 and 6.1.1.4'
C C 0.0181 0.0091 'International Tables Vol C Tables 4.2.6.8 and 6.1.1.4'
H H 0.0000 0.0000 'International Tables Vol C Tables 4.2.6.8 and 6.1.1.4'

loop_
_geom_angle_atom_site_label_1
_geom_angle_atom_site_label_2
_geom_angle_atom_site_label_3
_geom_angle
N1 P1 C9 105.80(11)
N1 P1 C15 108.02(12)
C9 P1 C15 102.35(10)
N1 P1 S1 111.84(8)
C9 P1 S1 114.03(9)
C15 P1 S1 114.03(10)
C1 N1 P1 124.76(18)
C1 N1 H1 117.6
P1 N1 H1 117.6
C2 C1 C6 121.7(2)
C2 C1 N1 118.8(2)
C6 C1 N1 119.4(2)
C3 C2 C1 118.0(2)
C3 C2 C7 121.1(2)
C1 C2 C7 121.0(2)
C4 C3 C2 121.0(3)
C4 C3 H15 119.5
C2 C3 H15 119.5
C5 C4 C3 119.9(2)
C5 C4 H19 120.1
C3 C4 H19 120.1
C4 C5 C6 121.3(2)
C4 C5 H5 119.3
C6 C5 H5 119.3
C5 C6 C1 118.0(2)
C5 C6 C8 120.0(2)
C1 C6 C8 122.0(2)
C2 C7 H14A 109.5
C2 C7 H14B 109.5
H14A C7 H14B 109.5
C2 C7 H14C 109.5
H14A C7 H14C 109.5
H14B C7 H14C 109.5
C6 C8 H21A 109.5
C6 C8 H21B 109.5
H21A C8 H21B 109.5
C6 C8 H21C 109.5
H21A C8 H21C 109.5
H21B C8 H21C 109.5
C14 C9 C10 119.8(2)
C14 C9 P1 122.49(19)
C10 C9 P1 117.7(2)
C11 C10 C9 120.0(3)
C11 C10 H8 120.0
C9 C10 H8 120.0
C12 C11 C10 120.0(3)
C12 C11 H6 120.0
C10 C11 H6 120.0
C11 C12 C13 120.2(2)
C11 C12 H9 119.9
C13 C12 H9 119.9
C12 C13 C14 119.9(2)
C12 C13 H13 120.0
C14 C13 H13 120.0
C9 C14 C13 120.0(2)
C9 C14 H3 120.0
C13 C14 H3 120.0
C20 C15 C16 119.7(2)
C20 C15 P1 119.9(2)
C16 C15 P1 120.3(2)
C15 C16 C17 119.2(3)
C15 C16 H4 120.4
C17 C16 H4 120.4
C18 C17 C16 120.6(3)
C18 C17 H17 119.7
C16 C17 H17 119.7
C17 C18 C19 120.4(3)
C17 C18 H20 119.8
C19 C18 H20 119.8
C18 C19 C20 119.6(3)
C18 C19 H11 120.2
C20 C19 H11 120.2
C19 C20 C15 120.4(3)
C19 C20 H10 119.8
C15 C20 H10 119.8

loop_
_geom_bond_atom_site_label_1
_geom_bond_atom_site_label_2
_geom_bond_distance
S1 P1 1.9516(8)
P1 N1 1.662(2)
P1 C9 1.811(2)
P1 C15 1.821(2)
N1 C1 1.437(3)
N1 H1 0.8600
C1 C2 1.400(3)
C1 C6 1.403(3)
C2 C3 1.400(4)
C2 C7 1.497(4)
C3 C4 1.385(4)
C3 H15 0.9300
C4 C5 1.380(4)
C4 H19 0.9300
C5 C6 1.393(4)
C5 H5 0.9300
C6 C8 1.507(4)
C7 H14A 0.9600
C7 H14B 0.9600
C7 H14C 0.9600
C8 H21A 0.9600
C8 H21B 0.9600
C8 H21C 0.9600
C9 C14 1.388(4)
C9 C10 1.394(4)
C10 C11 1.392(4)
C10 H8 0.9300
C11 C12 1.385(4)
C11 H6 0.9300
C12 C13 1.387(4)
C12 H9 0.9300
C13 C14 1.395(4)
C13 H13 0.9300
C14 H3 0.9300
C15 C20 1.388(4)
C15 C16 1.393(4)
C16 C17 1.398(4)
C16 H4 0.9300
C17 C18 1.368(5)
C17 H17 0.9300
C18 C19 1.385(5)
C18 H20 0.9300
C19 C20 1.387(4)
C19 H11 0.9300
C20 H10 0.9300

loop_
_geom_torsion_atom_site_label_1
_geom_torsion_atom_site_label_2
_geom_torsion_atom_site_label_3
_geom_torsion_atom_site_label_4
_geom_torsion
C9 P1 N1 C1 131.4(2)
C15 P1 N1 C1 -119.6(2)
S1 P1 N1 C1 6.7(2)
P1 N1 C1 C2 94.8(3)
P1 N1 C1 C6 -88.0(3)
C6 C1 C2 C3 -1.3(4)
N1 C1 C2 C3 176.0(2)
C6 C1 C2 C7 -179.7(2)
N1 C1 C2 C7 -2.5(4)
C1 C2 C3 C4 -0.2(4)
C7 C2 C3 C4 178.2(2)
C2 C3 C4 C5 1.4(4)
C3 C4 C5 C6 -1.1(4)
C4 C5 C6 C1 -0.4(4)
C4 C5 C6 C8 -179.1(3)
C2 C1 C6 C5 1.5(4)
N1 C1 C6 C5 -175.7(2)
C2 C1 C6 C8 -179.7(3)
N1 C1 C6 C8 3.1(4)
N1 P1 C9 C14 0.0(2)
C15 P1 C9 C14 -113.0(2)
S1 P1 C9 C14 123.3(2)
N1 P1 C9 C10 -179.93(18)
C15 P1 C9 C10 67.0(2)
S1 P1 C9 C10 -56.6(2)
C14 C9 C10 C11 -1.6(4)
P1 C9 C10 C11 178.3(2)
C9 C10 C11 C12 0.5(4)
C10 C11 C12 C13 0.9(4)
C11 C12 C13 C14 -1.3(4)
C10 C9 C14 C13 1.2(4)
P1 C9 C14 C13 -178.7(2)
C12 C13 C14 C9 0.2(4)
N1 P1 C15 C20 -40.3(2)
C9 P1 C15 C20 71.1(2)
S1 P1 C15 C20 -165.27(18)
N1 P1 C15 C16 144.1(2)
C9 P1 C15 C16 -104.5(2)
S1 P1 C15 C16 19.1(2)
C20 C15 C16 C17 0.6(4)
P1 C15 C16 C17 176.2(2)
C15 C16 C17 C18 -0.2(4)
C16 C17 C18 C19 -0.2(5)
C17 C18 C19 C20 0.2(4)
C18 C19 C20 C15 0.2(4)
C16 C15 C20 C19 -0.6(4)
P1 C15 C20 C19 -176.2(2)
